data_7208127
loop_
_publ_author_name
'Chung, Min-Wen'
'Liao, Jia-Ling'
'Tang, Kuo-Chun'
'Hsieh, Cheng-Chih'
'Lin, Tsung-Yi'
'Liu, Chun'
'Lee, Gene-Hsiang'
'Chi, Yun'
'Chou, Pi-Tai'

_publ_section_title
;
 Structural tuning intra- versus inter-molecular proton transfer reaction
 in the excited state.
;
_journal_issue 25
_journal_name_full 'Physical chemistry chemical physics : PCCP'
_journal_page_first 9006
_journal_page_last 9015
_journal_paper_doi 10.1039/c2cp23938h
_journal_volume 14
_journal_year 2012
_chemical_formula_sum 'C11 H8 F3 N3'
_chemical_formula_weight 239.20
_chemical_name_systematic
;
?
;
_space_group_IT_number 14
_symmetry_cell_setting monoclinic
_symmetry_space_group_name_Hall '-P 2ybc'
_symmetry_space_group_name_H-M 'P 1 21/c 1'
_atom_sites_solution_hydrogens geom
_atom_sites_solution_primary direct
_atom_sites_solution_secondary difmap
_audit_creation_method SHELXL-97
_cell_angle_alpha 90.00
_cell_angle_beta 113.508(2)
_cell_angle_gamma 90.00
_cell_formula_units_Z 4
_cell_length_a 7.6053(9)
_cell_length_b 16.5396(19)
_cell_length_c 8.8177(10)
_cell_measurement_reflns_used 3960
_cell_measurement_temperature 150(2)
_cell_measurement_theta_max 27.44
_cell_measurement_theta_min 2.46
_cell_volume 1017.1(2)
_computing_cell_refinement 'Bruker SAINT'
_computing_data_collection 'Bruker SMART'
_computing_data_reduction 'Bruker SAINT'
_computing_molecular_graphics 'Bruker SHELXTL'
_computing_publication_material 'Bruker SHELXTL'
_computing_structure_refinement 'SHELXL-97 (Sheldrick, 1997)'
_computing_structure_solution 'SHELXS-97 (Sheldrick, 1990)'
_diffrn_ambient_temperature 150(2)
_diffrn_measured_fraction_theta_full 1.000
_diffrn_measured_fraction_theta_max 1.000
_diffrn_measurement_device_type 'BRUKER SMART APEXCCD area detector'
_diffrn_measurement_method 'omega scans'
_diffrn_radiation_monochromator graphite
_diffrn_radiation_source 'fine-focus sealed tube'
_diffrn_radiation_type MoK\a
_diffrn_radiation_wavelength 0.71073
_diffrn_reflns_av_R_equivalents 0.0200
_diffrn_reflns_av_sigmaI/netI 0.0200
_diffrn_reflns_limit_h_max 9
_diffrn_reflns_limit_h_min -9
_diffrn_reflns_limit_k_max 21
_diffrn_reflns_limit_k_min -21
_diffrn_reflns_limit_l_max 10
_diffrn_reflns_limit_l_min -11
_diffrn_reflns_number 7747
_diffrn_reflns_theta_full 27.50
_diffrn_reflns_theta_max 27.50
_diffrn_reflns_theta_min 2.46
_exptl_absorpt_coefficient_mu 0.136
_exptl_absorpt_correction_T_max 0.9541
_exptl_absorpt_correction_T_min 0.9353
_exptl_absorpt_correction_type multi-scan
_exptl_crystal_colour colorless
_exptl_crystal_density_diffrn 1.562
_exptl_crystal_density_meas ?
_exptl_crystal_density_method 'not measured'
_exptl_crystal_description block
_exptl_crystal_F_000 488
_exptl_crystal_size_max 0.50
_exptl_crystal_size_mid 0.35
_exptl_crystal_size_min 0.35
_refine_diff_density_max 0.355
_refine_diff_density_min -0.234
_refine_diff_density_rms 0.046
_refine_ls_extinction_method none
_refine_ls_goodness_of_fit_ref 1.033
_refine_ls_hydrogen_treatment constr
_refine_ls_matrix_type full
_refine_ls_number_parameters 154
_refine_ls_number_reflns 2340
_refine_ls_number_restraints 0
_refine_ls_restrained_S_all 1.033
_refine_ls_R_factor_all 0.0443
_refine_ls_R_factor_gt 0.0401
_refine_ls_shift/su_max 0.000
_refine_ls_shift/su_mean 0.000
_refine_ls_structure_factor_coef Fsqd
_refine_ls_weighting_details 'calc w=1/[\s^2^(Fo^2^)+(0.0522P)^2^+0.4992P] where P=(Fo^2^+2Fc^2^)/3'
_refine_ls_weighting_scheme calc
_refine_ls_wR_factor_gt 0.1029
_refine_ls_wR_factor_ref 0.1062
_reflns_number_gt 2095
_reflns_number_total 2340
_reflns_threshold_expression >2sigma(I)
_cod_data_source_file c2cp23938h.txt
_cod_data_source_block 3
_cod_depositor_comments
;
The following automatic conversions were performed:

'_symmetry_cell_setting' value 'Monoclinic' changed to 'monoclinic'
according to /home/saulius/struct/CIF-dictionaries/cif_core.dic
dictionary named 'cif_core.dic' version 2.4.1 from 2010-06-29.

Automatic conversion script
Id: cif_fix_values 1891 2012-01-12 08:04:46Z andrius 

The following automatic conversions were performed:

'_exptl_crystal_density_meas' value 'not_measured' was changed to '?'
- the value is perceived as not measured.

Automatic conversion script
Id: cif_fix_values 3008 2015-01-20 13:52:24Z robertas 
;
_cod_original_sg_symbol_H-M P2(1)/c
_cod_database_code 7208127

loop_
_symmetry_equiv_pos_as_xyz
'x, y, z'
'-x, y+1/2, -z+1/2'
'-x, -y, -z'
'x, -y-1/2, z-1/2'

loop_
_atom_site_label
_atom_site_type_symbol
_atom_site_fract_x
_atom_site_fract_y
_atom_site_fract_z
_atom_site_U_iso_or_equiv
_atom_site_adp_type
_atom_site_occupancy
_atom_site_symmetry_multiplicity
_atom_site_calc_flag
_atom_site_refinement_flags
N1 N 0.55292(16) 0.58185(7) 0.69638(14) 0.0220(2) Uani 1 1 d .
N2 N 0.28748(16) 0.44484(7) 0.54670(14) 0.0219(2) Uani 1 1 d .
H2 H 0.3609 0.4523 0.4920 0.026 Uiso 1 1 calc R
N3 N 0.15795(16) 0.38486(7) 0.51436(14) 0.0228(3) Uani 1 1 d .
C1 C 0.6581(2) 0.64752(9) 0.76646(17) 0.0252(3) Uani 1 1 d .
H1 H 0.7562 0.6633 0.7315 0.030 Uiso 1 1 calc R
C2 C 0.6313(2) 0.69328(9) 0.88649(18) 0.0283(3) Uani 1 1 d .
H2A H 0.7116 0.7383 0.9350 0.034 Uiso 1 1 calc R
C3 C 0.4848(2) 0.67213(9) 0.93491(18) 0.0271(3) Uani 1 1 d .
H3 H 0.4638 0.7027 1.0173 0.033 Uiso 1 1 calc R
C4 C 0.36929(19) 0.60625(8) 0.86262(16) 0.0226(3) Uani 1 1 d .
C5 C 0.1914(2) 0.58700(9) 0.89323(18) 0.0276(3) Uani 1 1 d .
H5A H 0.0835 0.6194 0.8158 0.033 Uiso 1 1 calc R
H5B H 0.2135 0.6043 1.0069 0.033 Uiso 1 1 calc R
C6 C 0.1319(2) 0.49791(9) 0.87342(17) 0.0261(3) Uani 1 1 d .
H6A H 0.2105 0.4678 0.9750 0.031 Uiso 1 1 calc R
H6B H -0.0043 0.4933 0.8571 0.031 Uiso 1 1 calc R
C7 C 0.15864(18) 0.46204(8) 0.72827(16) 0.0210(3) Uani 1 1 d .
C8 C 0.29163(18) 0.49223(8) 0.67306(16) 0.0202(3) Uani 1 1 d .
C9 C 0.41196(18) 0.56228(8) 0.74496(16) 0.0201(3) Uani 1 1 d .
C10 C 0.08077(19) 0.39560(8) 0.62510(16) 0.0219(3) Uani 1 1 d .
C11 C -0.0665(2) 0.33752(9) 0.63023(17) 0.0254(3) Uani 1 1 d .
F1 F -0.14747(15) 0.29510(6) 0.49189(12) 0.0439(3) Uani 1 1 d .
F2 F 0.00583(14) 0.28414(6) 0.75344(13) 0.0461(3) Uani 1 1 d .
F3 F -0.20896(14) 0.37515(6) 0.65457(14) 0.0419(3) Uani 1 1 d .

loop_
_atom_site_aniso_label
_atom_site_aniso_U_11
_atom_site_aniso_U_22
_atom_site_aniso_U_33
_atom_site_aniso_U_23
_atom_site_aniso_U_13
_atom_site_aniso_U_12
N1 0.0232(5) 0.0227(5) 0.0219(5) -0.0005(4) 0.0110(4) 0.0001(4)
N2 0.0246(6) 0.0216(5) 0.0242(6) -0.0027(4) 0.0147(5) -0.0022(4)
N3 0.0246(6) 0.0211(5) 0.0256(6) -0.0006(4) 0.0129(5) -0.0021(4)
C1 0.0248(6) 0.0258(7) 0.0266(7) -0.0002(5) 0.0120(5) -0.0028(5)
C2 0.0308(7) 0.0242(7) 0.0298(7) -0.0050(6) 0.0119(6) -0.0045(6)
C3 0.0318(7) 0.0261(7) 0.0252(7) -0.0064(5) 0.0132(6) 0.0001(6)
C4 0.0242(6) 0.0239(6) 0.0215(6) -0.0006(5) 0.0109(5) 0.0027(5)
C5 0.0297(7) 0.0301(7) 0.0296(7) -0.0074(6) 0.0187(6) -0.0009(6)
C6 0.0296(7) 0.0301(7) 0.0242(7) -0.0016(5) 0.0168(6) -0.0016(6)
C7 0.0225(6) 0.0213(6) 0.0212(6) 0.0019(5) 0.0108(5) 0.0018(5)
C8 0.0220(6) 0.0213(6) 0.0197(6) 0.0009(5) 0.0107(5) 0.0027(5)
C9 0.0212(6) 0.0208(6) 0.0187(6) 0.0009(5) 0.0084(5) 0.0019(5)
C10 0.0230(6) 0.0213(6) 0.0232(6) 0.0020(5) 0.0112(5) 0.0015(5)
C11 0.0265(7) 0.0256(7) 0.0261(7) 0.0015(5) 0.0125(6) -0.0019(5)
F1 0.0497(6) 0.0474(6) 0.0400(6) -0.0148(4) 0.0234(5) -0.0256(5)
F2 0.0414(5) 0.0425(6) 0.0487(6) 0.0232(5) 0.0119(5) -0.0070(4)
F3 0.0344(5) 0.0394(5) 0.0643(7) -0.0027(5) 0.0327(5) -0.0041(4)

loop_
_atom_type_symbol
_atom_type_description
_atom_type_scat_dispersion_real
_atom_type_scat_dispersion_imag
_atom_type_scat_source
C C 0.0033 0.0016 'International Tables Vol C Tables 4.2.6.8 and 6.1.1.4'
H H 0.0000 0.0000 'International Tables Vol C Tables 4.2.6.8 and 6.1.1.4'
N N 0.0061 0.0033 'International Tables Vol C Tables 4.2.6.8 and 6.1.1.4'
F F 0.0171 0.0103 'International Tables Vol C Tables 4.2.6.8 and 6.1.1.4'

loop_
_geom_angle_atom_site_label_1
_geom_angle_atom_site_label_2
_geom_angle_atom_site_label_3
_geom_angle
C9 N1 C1 116.91(11)
N3 N2 C8 112.11(11)
C10 N3 N2 104.17(11)
N1 C1 C2 123.53(13)
C1 C2 C3 118.68(13)
C4 C3 C2 119.76(13)
C3 C4 C9 117.09(13)
C3 C4 C5 122.06(12)
C9 C4 C5 120.52(12)
C4 C5 C6 115.24(11)
C7 C6 C5 110.14(11)
C8 C7 C10 103.58(11)
C8 C7 C6 121.83(12)
C10 C7 C6 134.51(12)
N2 C8 C7 107.55(12)
N2 C8 C9 128.62(12)
C7 C8 C9 123.82(12)
N1 C9 C4 123.98(12)
N1 C9 C8 119.74(11)
C4 C9 C8 116.28(12)
N3 C10 C7 112.60(12)
N3 C10 C11 119.40(12)
C7 C10 C11 127.97(12)
F1 C11 F2 106.73(12)
F1 C11 F3 106.54(12)
F2 C11 F3 105.89(12)
F1 C11 C10 113.07(11)
F2 C11 C10 112.33(11)
F3 C11 C10 111.79(12)

loop_
_geom_bond_atom_site_label_1
_geom_bond_atom_site_label_2
_geom_bond_distance
N1 C9 1.3431(17)
N1 C1 1.3444(18)
N2 N3 1.3460(16)
N2 C8 1.3524(17)
N3 C10 1.3367(17)
C1 C2 1.381(2)
C2 C3 1.388(2)
C3 C4 1.3853(19)
C4 C9 1.4068(18)
C4 C5 1.5151(19)
C5 C6 1.531(2)
C6 C7 1.4965(18)
C7 C8 1.3792(18)
C7 C10 1.3986(18)
C8 C9 1.4556(18)
C10 C11 1.4900(18)
C11 F1 1.3268(17)
C11 F2 1.3362(16)
C11 F3 1.3389(17)

loop_
_geom_hbond_atom_site_label_D
_geom_hbond_atom_site_label_H
_geom_hbond_atom_site_label_A
_geom_hbond_distance_DH
_geom_hbond_distance_HA
_geom_hbond_distance_DA
_geom_hbond_angle_DHA
_geom_hbond_site_symmetry_A
N2 H2 N1 0.88 2.09 2.8876(16) 149.9 3_666
